data_2211430
loop_
_publ_author_name
'Guang-Gang Gao'
'Bo Liu'
'Chuan-Bi Li'
'Guang-Bo Che'

_publ_section_title
;
 Tetraaquabis(isonicotinamide-\k<i>N</i>)cobalt(II) terephthalate
 dihydrate
;
_journal_coeditor_code HB2199
_journal_issue 12
_journal_name_full 'Acta Crystallographica Section E'
_journal_page_first m3357
_journal_page_last m3358
_journal_paper_doi 10.1107/S1600536806047763
_journal_volume 62
_journal_year 2006
_chemical_formula_iupac '[Co (C6 H6 N2 O )2 (H2 O )4 ] (C8 H4 O4 ) , 2H2 O'
_chemical_formula_moiety 'C12 H20 Co N4 O6, C8 H4 O4, 2(H2 O)'
_chemical_formula_sum 'C20 H28 Co N4 O12'
_chemical_formula_weight 575.39
_chemical_name_systematic
;
Tetraaqua(diisonicotinamide)cobalt(II) terephthalate dihydrate
;
_space_group_IT_number 2
_symmetry_cell_setting triclinic
_symmetry_space_group_name_Hall '-P 1'
_symmetry_space_group_name_H-M 'P -1'
_atom_sites_solution_hydrogens mixed
_atom_sites_solution_primary direct
_atom_sites_solution_secondary difmap
_audit_creation_method SHELXL-97
_cell_angle_alpha 105.270(2)
_cell_angle_beta 103.908(2)
_cell_angle_gamma 106.532(2)
_cell_formula_units_Z 1
_cell_length_a 6.4962(8)
_cell_length_b 9.7585(12)
_cell_length_c 11.0145(14)
_cell_measurement_reflns_used 6347
_cell_measurement_temperature 296(2)
_cell_measurement_theta_max 26.04
_cell_measurement_theta_min 1.80
_cell_volume 607.06(13)
_computing_cell_refinement 'SAINT (Bruker, 2002)'
_computing_data_collection 'SMART (Bruker, 2002)'
_computing_data_reduction SAINT
_computing_molecular_graphics 'DIAMOND (Brandenburg, 1999)'
_computing_publication_material SHELXL97
_computing_structure_refinement 'SHELXL97 (Sheldrick, 1997)'
_computing_structure_solution 'SHELXS97 (Sheldrick, 1997)'
_diffrn_ambient_temperature 296(2)
_diffrn_measured_fraction_theta_full 0.977
_diffrn_measured_fraction_theta_max 0.977
_diffrn_measurement_device_type 'Bruker APEX CCD area-detector'
_diffrn_measurement_method '\w and \f'
_diffrn_radiation_monochromator graphite
_diffrn_radiation_source 'fine-focus sealed tube'
_diffrn_radiation_type MoK\a
_diffrn_radiation_wavelength 0.71073
_diffrn_reflns_av_R_equivalents 0.0309
_diffrn_reflns_av_sigmaI/netI 0.0333
_diffrn_reflns_limit_h_max 7
_diffrn_reflns_limit_h_min -8
_diffrn_reflns_limit_k_max 12
_diffrn_reflns_limit_k_min -9
_diffrn_reflns_limit_l_max 13
_diffrn_reflns_limit_l_min -13
_diffrn_reflns_number 3427
_diffrn_reflns_theta_full 26.02
_diffrn_reflns_theta_max 26.02
_diffrn_reflns_theta_min 2.04
_exptl_absorpt_coefficient_mu 0.778
_exptl_absorpt_correction_T_max 0.940
_exptl_absorpt_correction_T_min 0.910
_exptl_absorpt_correction_type multi-scan
_exptl_absorpt_process_details '(SADABS; Bruker, 2002)'
_exptl_crystal_colour 'light pink'
_exptl_crystal_density_diffrn 1.574
_exptl_crystal_density_method 'not measured'
_exptl_crystal_description block
_exptl_crystal_F_000 299
_exptl_crystal_size_max 0.27
_exptl_crystal_size_mid 0.10
_exptl_crystal_size_min 0.09
_refine_diff_density_max 0.304
_refine_diff_density_min -0.372
_refine_ls_extinction_method none
_refine_ls_goodness_of_fit_ref 1.021
_refine_ls_hydrogen_treatment constr
_refine_ls_matrix_type full
_refine_ls_number_parameters 168
_refine_ls_number_reflns 2329
_refine_ls_number_restraints 0
_refine_ls_restrained_S_all 1.021
_refine_ls_R_factor_all 0.0397
_refine_ls_R_factor_gt 0.0357
_refine_ls_shift/su_max 0.000
_refine_ls_shift/su_mean 0.000
_refine_ls_structure_factor_coef Fsqd
_refine_ls_weighting_details 'calc w=1/[\s^2^(Fo^2^)+(0.0537P)^2^+0.1097P] where P=(Fo^2^+2Fc^2^)/3'
_refine_ls_weighting_scheme calc
_refine_ls_wR_factor_gt 0.0723
_refine_ls_wR_factor_ref 0.0751
_reflns_number_gt 2091
_reflns_number_total 2329
_reflns_threshold_expression I>2\s(I)
_cod_data_source_file hb2199.cif
_cod_data_source_block I
_cod_depositor_comments
;
The following automatic conversions were performed:

'_atom_sites_solution_hydrogens' value 'difmap and geom' was changed
to 'mixed'.

Automatic conversion script
Id: cif_fix_values 6452 2018-10-05 10:23:21Z andrius 
;
_cod_database_code 2211430
_cod_database_fobs_code 2211430

loop_
_symmetry_equiv_pos_as_xyz
'x, y, z'
'-x, -y, -z'

loop_
_atom_site_type_symbol
_atom_site_label
_atom_site_fract_x
_atom_site_fract_y
_atom_site_fract_z
_atom_site_U_iso_or_equiv
_atom_site_adp_type
_atom_site_calc_flag
_atom_site_refinement_flags
_atom_site_occupancy
Co Co1 0.5000 0.5000 0.5000 0.03491(15) Uani d S 1
O O1 0.2464(3) 1.17044(19) 0.64681(19) 0.0587(5) Uani d . 1
O O2 0.2047(2) 0.59417(17) 0.78812(16) 0.0485(4) Uani d . 1
O O3 0.5672(3) 0.63155(18) 0.88307(16) 0.0482(4) Uani d . 1
O O1w 0.7446(2) 0.58526(15) 0.42219(14) 0.0390(3) Uani d . 1
H H1w 0.7918 0.6794 0.4317 0.047 Uiso d R 1
H H2w 0.7991 0.5261 0.3808 0.047 Uiso d R 1
O O2w 0.2449(2) 0.43736(17) 0.31225(14) 0.0444(4) Uani d . 1
H H3w 0.3003 0.4224 0.2479 0.053 Uiso d R 1
H H4w 0.0913 0.4115 0.2826 0.053 Uiso d R 1
O O3w 0.9223(3) 0.6579(2) 0.0985(2) 0.0758(6) Uani d . 1
H H5w 0.8653 0.5884 0.1370 0.159(19) Uiso d R 1
H H6w 0.8038 0.6579 0.0407 0.100(12) Uiso d R 1
N N1 0.4897(2) 0.72550(14) 0.57358(13) 0.0368(4) Uani d . 1
N N2 0.6010(2) 1.28402(14) 0.80159(13) 0.0504(5) Uani d . 1
H H1n 0.7387 1.2778 0.8450 0.060 Uiso d R 1
H H2n 0.5698 1.3690 0.8269 0.060 Uiso d R 1
C C1 0.6764(3) 0.8524(2) 0.6503(2) 0.0393(5) Uani d . 1
H H1A 0.8171 0.8422 0.6735 0.047 Uiso calc R 1
C C2 0.6702(3) 0.9965(2) 0.6963(2) 0.0389(5) Uani d . 1
H H2A 0.8037 1.0805 0.7493 0.047 Uiso calc R 1
C C3 0.4619(3) 1.0142(2) 0.66245(19) 0.0340(4) Uani d . 1
C C4 0.4298(4) 1.1642(2) 0.7040(2) 0.0410(5) Uani d . 1
C C5 0.2710(4) 0.8859(2) 0.5814(2) 0.0420(5) Uani d . 1
H H5A 0.1292 0.8939 0.5543 0.050 Uiso calc R 1
C C6 0.2911(4) 0.7461(2) 0.5408(2) 0.0444(5) Uani d . 1
H H6A 0.1594 0.6608 0.4876 0.053 Uiso calc R 1
C C7 0.4059(4) 0.6791(2) 0.8652(2) 0.0380(5) Uani d . 1
C C8 0.4540(3) 0.8449(2) 0.93672(19) 0.0346(4) Uani d . 1
C C9 0.2790(4) 0.9004(2) 0.9280(2) 0.0432(5) Uani d . 1
H H9A 0.1291 0.8333 0.8795 0.052 Uiso calc R 1
C C10 0.3236(4) 1.0532(2) 0.9900(2) 0.0428(5) Uani d . 1
H H10A 0.2040 1.0884 0.9827 0.051 Uiso calc R 1

loop_
_atom_site_aniso_label
_atom_site_aniso_U_11
_atom_site_aniso_U_22
_atom_site_aniso_U_33
_atom_site_aniso_U_12
_atom_site_aniso_U_13
_atom_site_aniso_U_23
Co1 0.0240(2) 0.0273(2) 0.0433(3) 0.00986(16) 0.00392(16) 0.00341(16)
O1 0.0466(10) 0.0399(9) 0.0845(13) 0.0233(8) 0.0101(9) 0.0175(9)
O2 0.0322(8) 0.0375(8) 0.0569(10) 0.0113(7) 0.0050(7) -0.0013(7)
O3 0.0417(8) 0.0473(9) 0.0474(9) 0.0236(7) 0.0054(7) 0.0052(7)
O1w 0.0284(7) 0.0259(7) 0.0535(9) 0.0095(6) 0.0099(6) 0.0041(6)
O2w 0.0298(7) 0.0508(9) 0.0441(8) 0.0172(7) 0.0055(6) 0.0079(7)
O3w 0.0484(11) 0.0716(13) 0.0853(14) 0.0055(10) -0.0039(10) 0.0364(12)
N1 0.0271(9) 0.0306(9) 0.0439(10) 0.0098(7) 0.0058(7) 0.0062(7)
N2 0.0568(12) 0.0311(10) 0.0542(12) 0.0181(9) 0.0102(10) 0.0074(9)
C1 0.0279(10) 0.0356(11) 0.0466(12) 0.0125(9) 0.0052(9) 0.0083(9)
C2 0.0313(11) 0.0304(10) 0.0420(11) 0.0066(8) 0.0046(9) 0.0052(9)
C3 0.0370(11) 0.0311(10) 0.0351(10) 0.0136(9) 0.0125(8) 0.0128(8)
C4 0.0459(13) 0.0333(11) 0.0452(12) 0.0163(10) 0.0155(10) 0.0143(9)
C5 0.0290(10) 0.0366(11) 0.0551(13) 0.0137(9) 0.0078(9) 0.0122(10)
C6 0.0259(10) 0.0324(11) 0.0600(14) 0.0087(9) 0.0037(9) 0.0055(10)
C7 0.0359(11) 0.0391(12) 0.0359(11) 0.0149(9) 0.0099(9) 0.0096(9)
C8 0.0333(10) 0.0356(11) 0.0309(10) 0.0114(9) 0.0098(8) 0.0083(8)
C9 0.0292(10) 0.0386(12) 0.0486(13) 0.0088(9) 0.0053(9) 0.0064(10)
C10 0.0316(11) 0.0403(12) 0.0503(12) 0.0154(9) 0.0081(9) 0.0096(10)

loop_
_atom_type_symbol
_atom_type_description
_atom_type_scat_dispersion_real
_atom_type_scat_dispersion_imag
_atom_type_scat_source
Co Co 0.3494 0.9721 'International Tables Vol C Tables 4.2.6.8 and 6.1.1.4'
O O 0.0106 0.0060 'International Tables Vol C Tables 4.2.6.8 and 6.1.1.4'
N N 0.0061 0.0033 'International Tables Vol C Tables 4.2.6.8 and 6.1.1.4'
C C 0.0033 0.0016 'International Tables Vol C Tables 4.2.6.8 and 6.1.1.4'
H H 0.0000 0.0000 'International Tables Vol C Tables 4.2.6.8 and 6.1.1.4'

loop_
_geom_angle_atom_site_label_1
_geom_angle_atom_site_label_2
_geom_angle_atom_site_label_3
_geom_angle_site_symmetry_1
_geom_angle_site_symmetry_3
_geom_angle
_geom_angle_publ_flag
O1w Co1 O1w . 2_666 180.0 n
O1w Co1 O2w . . 89.18(6) n
O1w Co1 O2w 2_666 . 90.82(6) n
O1w Co1 O2w . 2_666 90.82(6) n
O1w Co1 O2w 2_666 2_666 89.18(6) n
O2w Co1 O2w . 2_666 180.0 n
O1w Co1 N1 . 2_666 90.60(5) n
O1w Co1 N1 2_666 2_666 89.40(5) n
O2w Co1 N1 . 2_666 86.68(5) n
O2w Co1 N1 2_666 2_666 93.32(5) n
O1w Co1 N1 . . 89.40(5) n
O1w Co1 N1 2_666 . 90.60(5) n
O2w Co1 N1 . . 93.32(5) n
O2w Co1 N1 2_666 . 86.68(5) n
N1 Co1 N1 2_666 . 180.0 n
Co1 O1w H1w . . 120.3 n
Co1 O1w H2w . . 119.7 n
H1w O1w H2w . . 120.0 n
Co1 O2w H3w . . 110.8 n
Co1 O2w H4w . . 135.6 n
H3w O2w H4w . . 113.0 n
H5w O3w H6w . . 106.2 n
C6 N1 C1 . . 116.07(15) n
C6 N1 Co1 . . 120.24(12) n
C1 N1 Co1 . . 123.67(11) n
C4 N2 H1n . . 122.5 n
C4 N2 H2n . . 114.9 n
H1n N2 H2n . . 122.3 n
N1 C1 C2 . . 123.72(18) n
N1 C1 H1A . . 118.1 n
C2 C1 H1A . . 118.1 n
C1 C2 C3 . . 119.00(19) n
C1 C2 H2A . . 120.5 n
C3 C2 H2A . . 120.5 n
C5 C3 C2 . . 117.75(18) n
C5 C3 C4 . . 117.39(18) n
C2 C3 C4 . . 124.83(19) n
O1 C4 N2 . . 123.20(19) n
O1 C4 C3 . . 118.46(19) n
N2 C4 C3 . . 118.34(18) n
C6 C5 C3 . . 119.68(19) n
C6 C5 H5A . . 120.2 n
C3 C5 H5A . . 120.2 n
N1 C6 C5 . . 123.75(18) n
N1 C6 H6A . . 118.1 n
C5 C6 H6A . . 118.1 n
O3 C7 O2 . . 122.94(19) n
O3 C7 C8 . . 118.85(18) n
O2 C7 C8 . . 118.21(18) n
C9 C8 C10 . 2_677 118.56(19) n
C9 C8 C7 . . 120.97(18) n
C10 C8 C7 2_677 . 120.45(19) n
C10 C9 C8 . . 121.0(2) n
C10 C9 H9A . . 119.5 n
C8 C9 H9A . . 119.5 n
C9 C10 C8 . 2_677 120.4(2) n
C9 C10 H10A . . 119.8 n
C8 C10 H10A 2_677 . 119.8 n

loop_
_geom_bond_atom_site_label_1
_geom_bond_atom_site_label_2
_geom_bond_site_symmetry_2
_geom_bond_distance
_geom_bond_publ_flag
Co1 O1w . 2.0564(14) y
Co1 O2w . 2.1230(14) y
Co1 N1 . 2.1620(13) y
Co1 O1w 2_666 2.0564(14) n
Co1 O2w 2_666 2.1230(14) n
Co1 N1 2_666 2.1620(13) n
O1 C4 . 1.233(3) n
C7 O2 . 1.263(2) y
C7 O3 . 1.256(3) y
O1w H1w . 0.8500 n
O1w H2w . 0.8501 n
O2w H3w . 0.8675 n
O2w H4w . 0.9065 n
O3w H5w . 0.9275 n
O3w H6w . 0.8733 n
N1 C6 . 1.340(2) n
N1 C1 . 1.349(2) n
N2 C4 . 1.335(2) n
N2 H1n . 0.9344 n
N2 H2n . 0.8988 n
C1 C2 . 1.378(3) n
C1 H1A . 0.9300 n
C2 C3 . 1.387(3) n
C2 H2A . 0.9300 n
C3 C5 . 1.377(3) n
C3 C4 . 1.505(3) n
C5 C6 . 1.373(3) n
C5 H5A . 0.9300 n
C6 H6A . 0.9300 n
C7 C8 . 1.503(3) n
C8 C9 . 1.385(3) n
C8 C10 2_677 1.388(3) n
C9 C10 . 1.378(3) n
C9 H9A . 0.9300 n
C10 H10A . 0.9300 n

loop_
_geom_hbond_atom_site_label_D
_geom_hbond_atom_site_label_H
_geom_hbond_atom_site_label_A
_geom_hbond_site_symmetry_A
_geom_hbond_distance_DH
_geom_hbond_distance_HA
_geom_hbond_distance_DA
_geom_hbond_angle_DHA
N2 H1n O3w 2_776 0.93 2.00 2.856(2) 152
O1w H1w O1 2_676 0.85 1.93 2.676(2) 146
O1w H2w O2 2_666 0.85 1.91 2.664(2) 147
O2w H3w O3 2_666 0.87 1.88 2.746(2) 172
O2w H4w O2 2_566 0.91 1.87 2.757(2) 165
O3w H5w O2 2_666 0.93 2.13 3.041(3) 166
O3w H6w O3 1_554 0.87 1.92 2.780(2) 167

loop_
_geom_torsion_atom_site_label_1
_geom_torsion_atom_site_label_2
_geom_torsion_atom_site_label_3
_geom_torsion_atom_site_label_4
_geom_torsion_site_symmetry_1
_geom_torsion_site_symmetry_4
_geom_torsion
_geom_torsion_publ_flag
O1w Co1 N1 C6 . . 125.32(15) n
O1w Co1 N1 C6 2_666 . -54.68(15) n
O2w Co1 N1 C6 . . 36.18(16) n
O2w Co1 N1 C6 2_666 . -143.82(16) n
O1w Co1 N1 C1 . . -52.96(15) n
O1w Co1 N1 C1 2_666 . 127.04(15) n
O2w Co1 N1 C1 . . -142.10(15) n
O2w Co1 N1 C1 2_666 . 37.90(15) n
C6 N1 C1 C2 . . 1.1(3) n
Co1 N1 C1 C2 . . 179.40(16) n
N1 C1 C2 C3 . . -0.2(3) n
C1 C2 C3 C5 . . -1.4(3) n
C1 C2 C3 C4 . . -179.3(2) n
C5 C3 C4 O1 . . -12.1(3) n
C2 C3 C4 O1 . . 165.8(2) n
C5 C3 C4 N2 . . 167.58(18) n
C2 C3 C4 N2 . . -14.5(3) n
C2 C3 C5 C6 . . 2.0(3) n
C4 C3 C5 C6 . . -179.9(2) n
C1 N1 C6 C5 . . -0.3(3) n
Co1 N1 C6 C5 . . -178.76(18) n
C3 C5 C6 N1 . . -1.2(4) n
O3 C7 C8 C9 . . -175.22(19) n
O2 C7 C8 C9 . . 5.7(3) n
O3 C7 C8 C10 . 2_677 6.6(3) n
O2 C7 C8 C10 . 2_677 -172.5(2) n
C10 C8 C9 C10 2_677 . 0.3(4) n
C7 C8 C9 C10 . . -177.9(2) n
C8 C9 C10 C8 . 2_677 -0.3(4) n
